data_2241253
loop_
_publ_author_name
'Smith, Graham'
'Lynch, Daniel E.'

_publ_section_title
;
 Crystal structures and hydrogen bonding in the morpholinium salts of four
 phenoxyacetic acid analogues
;
_journal_coeditor_code SU5227
_journal_issue 11
_journal_name_full 'Acta Crystallographica Section E'
_journal_page_first 1392
_journal_page_last 1396
_journal_paper_doi 10.1107/S2056989015019842
_journal_volume 71
_journal_year 2015
_chemical_formula_iupac 'C4 H10 N O +, C8 H6 F O3 -'
_chemical_formula_moiety 'C4 H10 N O +, C8 H6 F O3 -'
_chemical_formula_sum 'C12 H16 F N O4'
_chemical_formula_weight 257.26
_chemical_name_common 'morpholinium (4-fluorophenoxy)acetate'
_chemical_name_systematic
;
Tetrahydro-2<i>H</i>-1,4-oxazin-4-ium (4-fluorophenoxy)acetate
;
_space_group_IT_number 2
_symmetry_cell_setting triclinic
_symmetry_space_group_name_Hall '-P 1'
_symmetry_space_group_name_H-M 'P -1'
_atom_sites_solution_hydrogens geom
_atom_sites_solution_primary direct
_atom_sites_solution_secondary difmap
_audit_creation_method SHELXL-97
_cell_angle_alpha 88.388(8)
_cell_angle_beta 82.792(8)
_cell_angle_gamma 80.325(8)
_cell_formula_units_Z 2
_cell_length_a 5.7997(5)
_cell_length_b 10.2605(10)
_cell_length_c 10.4836(11)
_cell_measurement_reflns_used 1163
_cell_measurement_temperature 200.0(10)
_cell_measurement_theta_max 28.44
_cell_measurement_theta_min 4.03
_cell_volume 610.11(10)
_computing_cell_refinement
;
CrysAlis PRO (Agilent, 2014)
;
_computing_data_collection
;
CrysAlis PRO (Agilent, 2014)
;
_computing_data_reduction
;
CrysAlis PRO (Agilent, 2014)
;
_computing_molecular_graphics
;
PLATON (Spek, 2009)
;
_computing_publication_material
;
PLATON (Spek, 2009)
;
_computing_structure_refinement
;
SHELXL97 (Sheldrick, 2008) within WinGX (Farrugia, 2012)
;
_computing_structure_solution
;
SHELXS97 (Sheldrick, 2008)
;
_diffrn_ambient_temperature 200(2)
_diffrn_detector_area_resol_mean 16.077
_diffrn_measured_fraction_theta_full 0.998
_diffrn_measured_fraction_theta_max 0.998
_diffrn_measurement_device_type 'Oxford Diffraction Gemini-S CCD-detector'
_diffrn_measurement_method '\w scans'
_diffrn_radiation_monochromator graphite
_diffrn_radiation_source 'fine-focus sealed tube'
_diffrn_radiation_type MoK\a
_diffrn_radiation_wavelength 0.71073
_diffrn_reflns_av_R_equivalents 0.0334
_diffrn_reflns_av_sigmaI/netI 0.0552
_diffrn_reflns_limit_h_max 6
_diffrn_reflns_limit_h_min -7
_diffrn_reflns_limit_k_max 12
_diffrn_reflns_limit_k_min -10
_diffrn_reflns_limit_l_max 12
_diffrn_reflns_limit_l_min -12
_diffrn_reflns_number 4984
_diffrn_reflns_theta_full 26.00
_diffrn_reflns_theta_max 26.00
_diffrn_reflns_theta_min 3.59
_diffrn_standards_number 0
_exptl_absorpt_coefficient_mu 0.114
_exptl_absorpt_correction_T_max 0.980
_exptl_absorpt_correction_T_min 0.488
_exptl_absorpt_correction_type multi-scan
_exptl_absorpt_process_details
;
(CrysAlis PRO; Agilent, 2014)
;
_exptl_crystal_colour colourless
_exptl_crystal_density_diffrn 1.400
_exptl_crystal_density_method 'not measured'
_exptl_crystal_description plate
_exptl_crystal_F_000 272
_exptl_crystal_size_max 0.50
_exptl_crystal_size_mid 0.25
_exptl_crystal_size_min 0.05
_refine_diff_density_max 0.187
_refine_diff_density_min -0.195
_refine_ls_extinction_method none
_refine_ls_goodness_of_fit_ref 1.041
_refine_ls_hydrogen_treatment mixed
_refine_ls_matrix_type full
_refine_ls_number_parameters 169
_refine_ls_number_reflns 2394
_refine_ls_number_restraints 2
_refine_ls_restrained_S_all 1.044
_refine_ls_R_factor_all 0.0682
_refine_ls_R_factor_gt 0.0458
_refine_ls_shift/su_max 0.000
_refine_ls_shift/su_mean 0.000
_refine_ls_structure_factor_coef Fsqd
_refine_ls_weighting_details 'calc w=1/[\s^2^(Fo^2^)+(0.0460P)^2^+0.0267P] where P=(Fo^2^+2Fc^2^)/3'
_refine_ls_weighting_scheme calc
_refine_ls_wR_factor_gt 0.0996
_refine_ls_wR_factor_ref 0.1164
_reflns_number_gt 1743
_reflns_number_total 2394
_reflns_threshold_expression I>2\s(I)
_cod_data_source_file su5227sup1.cif
_cod_data_source_block II
_cod_database_code 2241253

loop_
_symmetry_equiv_pos_as_xyz
'x, y, z'
'-x, -y, -z'

loop_
_atom_site_aniso_label
_atom_site_aniso_U_11
_atom_site_aniso_U_22
_atom_site_aniso_U_33
_atom_site_aniso_U_12
_atom_site_aniso_U_13
_atom_site_aniso_U_23
F4A 0.0376(7) 0.0649(8) 0.0429(8) 0.0137(6) 0.0067(6) -0.0140(6)
O11A 0.0251(6) 0.0409(8) 0.0265(8) 0.0079(5) 0.0010(5) 0.0031(6)
O13A 0.0230(6) 0.0513(8) 0.0237(8) -0.0042(6) -0.0012(6) 0.0015(6)
O14A 0.0216(7) 0.0497(8) 0.0300(8) 0.0041(6) -0.0036(6) 0.0026(6)
C1A 0.0231(9) 0.0256(9) 0.0259(11) -0.0003(7) -0.0003(8) -0.0031(8)
C2A 0.0297(10) 0.0304(10) 0.0270(11) 0.0040(8) -0.0045(8) -0.0024(8)
C3A 0.0379(11) 0.0405(11) 0.0244(11) 0.0025(9) 0.0015(9) -0.0043(9)
C4A 0.0265(10) 0.0342(10) 0.0346(13) 0.0025(8) 0.0039(8) -0.0122(9)
C5A 0.0253(9) 0.0337(10) 0.0383(13) 0.0040(8) -0.0053(9) -0.0006(9)
C6A 0.0287(10) 0.0344(10) 0.0275(11) -0.0018(8) -0.0018(8) 0.0043(9)
C12A 0.0237(9) 0.0273(9) 0.0259(11) 0.0011(7) -0.0022(8) 0.0005(8)
C13A 0.0224(9) 0.0261(9) 0.0266(11) -0.0053(7) -0.0023(8) -0.0003(8)
O4B 0.0628(10) 0.0521(9) 0.0227(8) -0.0119(7) -0.0039(7) 0.0049(7)
N1B 0.0222(8) 0.0415(9) 0.0217(9) -0.0032(7) -0.0014(7) 0.0008(7)
C2B 0.0345(10) 0.0336(11) 0.0384(13) -0.0030(8) -0.0062(9) 0.0006(9)
C3B 0.0494(13) 0.0433(12) 0.0339(13) -0.0160(10) -0.0043(10) 0.0084(10)
C5B 0.0488(12) 0.0450(13) 0.0300(13) -0.0015(10) 0.0015(10) -0.0025(10)
C6B 0.0337(10) 0.0346(11) 0.0298(12) -0.0034(8) -0.0057(9) 0.0034(9)

loop_
_atom_site_type_symbol
_atom_site_label
_atom_site_fract_x
_atom_site_fract_y
_atom_site_fract_z
_atom_site_U_iso_or_equiv
_atom_site_thermal_displace_type
_atom_site_calc_flag
_atom_site_refinement_flags
_atom_site_occupancy
F F4A 1.10905(19) 0.50899(12) 0.11938(12) 0.0518(4) Uani d . 1.000
O O11A 0.3317(2) 0.71651(12) 0.44716(12) 0.0328(4) Uani d . 1.000
O O13A -0.0039(2) 0.82589(13) 0.62958(12) 0.0331(4) Uani d . 1.000
O O14A -0.2493(2) 0.88910(13) 0.48447(12) 0.0350(4) Uani d . 1.000
C C1A 0.5169(3) 0.66778(16) 0.35718(18) 0.0255(6) Uani d . 1.000
C C2A 0.5357(3) 0.69979(18) 0.22788(18) 0.0300(6) Uani d . 1.000
C C3A 0.7372(3) 0.64655(19) 0.14698(19) 0.0357(6) Uani d . 1.000
C C4A 0.9096(3) 0.56021(18) 0.1981(2) 0.0331(6) Uani d . 1.000
C C5A 0.8925(3) 0.52405(18) 0.3247(2) 0.0333(6) Uani d . 1.000
C C6A 0.6948(3) 0.57908(18) 0.40512(19) 0.0308(6) Uani d . 1.000
C C12A 0.1408(3) 0.80714(17) 0.40429(17) 0.0263(6) Uani d . 1.000
C C13A -0.0514(3) 0.84287(16) 0.51649(18) 0.0249(6) Uani d . 1.000
O O4B 0.3300(2) 0.84416(14) 0.96211(13) 0.0458(5) Uani d . 1.000
N N1B 0.4282(3) 0.85297(15) 0.68920(15) 0.0288(5) Uani d D 1.000
C C2B 0.4898(3) 0.72899(19) 0.76326(19) 0.0357(7) Uani d . 1.000
C C3B 0.3244(4) 0.7319(2) 0.8863(2) 0.0415(7) Uani d . 1.000
C C5B 0.2614(4) 0.9620(2) 0.8921(2) 0.0425(7) Uani d . 1.000
C C6B 0.4214(3) 0.96981(18) 0.76981(19) 0.0329(6) Uani d . 1.000
H H2A 0.41190 0.75780 0.19420 0.0360 Uiso c R 1.000
H H3A 0.75460 0.66960 0.05830 0.0430 Uiso c R 1.000
H H5A 1.01350 0.46260 0.35680 0.0400 Uiso c R 1.000
H H6A 0.68030 0.55610 0.49380 0.0370 Uiso c R 1.000
H H11A 0.07620 0.76630 0.33510 0.0320 Uiso c R 1.000
H H12A 0.19810 0.88810 0.36920 0.0320 Uiso c R 1.000
H H11B 0.541(3) 0.861(2) 0.6143(17) 0.0500 Uiso d D 1.000
H H12B 0.283(3) 0.855(2) 0.6580(19) 0.0500 Uiso d D 1.000
H H21B 0.47750 0.65180 0.71140 0.0430 Uiso c R 1.000
H H22B 0.65420 0.72040 0.78310 0.0430 Uiso c R 1.000
H H31B 0.36880 0.65030 0.93650 0.0500 Uiso c R 1.000
H H32B 0.16190 0.73360 0.86570 0.0500 Uiso c R 1.000
H H51B 0.26350 1.03940 0.94600 0.0510 Uiso c R 1.000
H H52B 0.09820 0.96510 0.87220 0.0510 Uiso c R 1.000
H H61B 0.36500 1.05120 0.72200 0.0390 Uiso c R 1.000
H H62B 0.58220 0.97440 0.78970 0.0390 Uiso c R 1.000

loop_
_atom_type_symbol
_atom_type_description
_atom_type_scat_dispersion_real
_atom_type_scat_dispersion_imag
_atom_type_scat_source
C C 0.0033 0.0016 'International Tables Vol C Tables 4.2.6.8 and 6.1.1.4'
H H 0.0000 0.0000 'International Tables Vol C Tables 4.2.6.8 and 6.1.1.4'
N N 0.0061 0.0033 'International Tables Vol C Tables 4.2.6.8 and 6.1.1.4'
O O 0.0106 0.0060 'International Tables Vol C Tables 4.2.6.8 and 6.1.1.4'
F F 0.0171 0.0103 'International Tables Vol C Tables 4.2.6.8 and 6.1.1.4'

loop_
_geom_angle_atom_site_label_1
_geom_angle_atom_site_label_2
_geom_angle_atom_site_label_3
_geom_angle
_geom_angle_publ_flag
C1A O11A C12A 117.83(14) no
C3B O4B C5B 109.82(15) no
C2B N1B C6B 110.58(15) no
C6B N1B H11B 106.7(12) no
C2B N1B H12B 110.3(12) no
H11B N1B H12B 105.8(16) no
C2B N1B H11B 112.8(12) no
C6B N1B H12B 110.5(12) no
O11A C1A C6A 114.80(16) no
C2A C1A C6A 119.88(17) no
O11A C1A C2A 125.33(16) no
C1A C2A C3A 119.71(17) no
C2A C3A C4A 118.64(18) no
C3A C4A C5A 122.83(18) no
F4A C4A C5A 118.33(16) no
F4A C4A C3A 118.84(18) no
C4A C5A C6A 118.38(17) no
C1A C6A C5A 120.53(18) no
O11A C12A C13A 109.56(14) no
O13A C13A O14A 125.43(17) no
O14A C13A C12A 114.50(16) no
O13A C13A C12A 120.06(15) no
C3A C2A H2A 120.00 no
C1A C2A H2A 120.00 no
C4A C3A H3A 121.00 no
C2A C3A H3A 121.00 no
C4A C5A H5A 121.00 no
C6A C5A H5A 121.00 no
C5A C6A H6A 120.00 no
C1A C6A H6A 120.00 no
C13A C12A H11A 110.00 no
O11A C12A H11A 110.00 no
C13A C12A H12A 110.00 no
O11A C12A H12A 110.00 no
H11A C12A H12A 108.00 no
N1B C2B C3B 109.48(16) no
O4B C3B C2B 111.75(17) no
O4B C5B C6B 111.70(17) no
N1B C6B C5B 110.52(15) no
N1B C2B H21B 110.00 no
N1B C2B H22B 110.00 no
C3B C2B H21B 110.00 no
C3B C2B H22B 110.00 no
H21B C2B H22B 108.00 no
O4B C3B H31B 109.00 no
O4B C3B H32B 109.00 no
C2B C3B H31B 109.00 no
C2B C3B H32B 109.00 no
H31B C3B H32B 108.00 no
O4B C5B H51B 109.00 no
O4B C5B H52B 109.00 no
C6B C5B H51B 109.00 no
C6B C5B H52B 109.00 no
H51B C5B H52B 108.00 no
N1B C6B H61B 110.00 no
N1B C6B H62B 110.00 no
C5B C6B H61B 110.00 no
C5B C6B H62B 110.00 no
H61B C6B H62B 108.00 no

loop_
_geom_bond_atom_site_label_1
_geom_bond_atom_site_label_2
_geom_bond_distance
_geom_bond_publ_flag
F4A C4A 1.370(2) no
O11A C1A 1.373(2) no
O11A C12A 1.431(2) no
O13A C13A 1.251(2) no
O14A C13A 1.249(2) no
O4B C5B 1.422(2) no
O4B C3B 1.425(2) no
N1B C6B 1.478(2) no
N1B C2B 1.487(2) no
N1B H12B 0.938(18) no
N1B H11B 0.968(18) no
C1A C6A 1.391(3) no
C1A C2A 1.381(3) no
C2A C3A 1.395(3) no
C3A C4A 1.372(3) no
C4A C5A 1.364(3) no
C5A C6A 1.382(3) no
C12A C13A 1.523(3) no
C2A H2A 0.9500 no
C3A H3A 0.9500 no
C5A H5A 0.9500 no
C6A H6A 0.9500 no
C12A H11A 0.9900 no
C12A H12A 0.9900 no
C2B C3B 1.506(3) no
C5B C6B 1.494(3) no
C2B H21B 0.9900 no
C2B H22B 0.9900 no
C3B H31B 0.9900 no
C3B H32B 0.9900 no
C5B H51B 0.9900 no
C5B H52B 0.9900 no
C6B H61B 0.9900 no
C6B H62B 0.9900 no

loop_
_geom_hbond_atom_site_label_D
_geom_hbond_atom_site_label_H
_geom_hbond_atom_site_label_A
_geom_hbond_site_symmetry_A
_geom_hbond_distance_DH
_geom_hbond_distance_HA
_geom_hbond_distance_DA
_geom_hbond_angle_DHA
_geom_hbond_publ_flag
N1B H11B O14A 1_655 0.968(18) 1.759(18) 2.725(2) 174.7(16) yes
N1B H12B O13A . 0.938(18) 1.801(18) 2.718(2) 165.0(18) yes
C6B H61B O14A 2_576 0.99 2.38 3.188(2) 138 yes

loop_
_geom_torsion_atom_site_label_1
_geom_torsion_atom_site_label_2
_geom_torsion_atom_site_label_3
_geom_torsion_atom_site_label_4
_geom_torsion
_geom_torsion_publ_flag
C12A O11A C1A C2A 0.5(2) no
C12A O11A C1A C6A -179.26(15) no
C1A O11A C12A C13A 176.75(14) no
C3B O4B C5B C6B -59.8(2) no
C5B O4B C3B C2B 60.3(2) no
C6B N1B C2B C3B 53.5(2) no
C2B N1B C6B C5B -53.7(2) no
C6A C1A C2A C3A -2.3(3) no
O11A C1A C2A C3A 177.92(16) no
C2A C1A C6A C5A 1.0(3) no
O11A C1A C6A C5A -179.22(16) no
C1A C2A C3A C4A 1.8(3) no
C2A C3A C4A F4A -179.19(16) no
C2A C3A C4A C5A 0.0(3) no
C3A C4A C5A C6A -1.4(3) no
F4A C4A C5A C6A 177.88(16) no
C4A C5A C6A C1A 0.8(3) no
O11A C12A C13A O14A -160.39(14) no
O11A C12A C13A O13A 20.1(2) no
N1B C2B C3B O4B -57.4(2) no
O4B C5B C6B N1B 57.1(2) no

_cod_database_fobs_code 2241253
